data_7222055
loop_
_publ_author_name
'Brahmachari, Goutam'
'Kumar, Abhishek'
'Srivastava, Ambrish Kumar'
'Misra, Neeraj'
'Gupta, Vivek'
'Gangwar, Shashi'
'Kant, Rajni'

_publ_section_title
;
 Synthesis, spectroscopic characterization, X-ray analysis and theoretical
 studies on the spectral features (FT-IR, 1H-NMR), chemical reactivity,
 NBO analyses of 2-(4-fluorophenyl)-2-(4-fluorophenylamino) acetonitrile,
 and its docking into IDO enzyme
;
_journal_name_full 'RSC Adv.'
_journal_paper_doi 10.1039/C5RA15797H
_journal_year 2015
_chemical_formula_moiety 'C14 H10 F2 N2'
_chemical_formula_sum 'C14 H10 F2 N2'
_chemical_formula_weight 244.24
_chemical_name_systematic
;
2-(4-Fluorophenyl)-2-(4-fluorophenylamino)acetonitrile
;
_space_group_IT_number 61
_symmetry_cell_setting orthorhombic
_symmetry_space_group_name_Hall '-P 2ac 2ab'
_symmetry_space_group_name_H-M 'P b c a'
_atom_sites_solution_hydrogens geom
_atom_sites_solution_primary direct
_atom_sites_solution_secondary difmap
_audit_creation_method SHELXL-97
_audit_update_record
;
2012-03-01 deposited with the CCDC.
2015-09-08 downloaded from the CCDC.
;
_cell_angle_alpha 90.00
_cell_angle_beta 90.00
_cell_angle_gamma 90.00
_cell_formula_units_Z 8
_cell_length_a 7.3859(3)
_cell_length_b 13.2470(6)
_cell_length_c 24.4599(8)
_cell_measurement_reflns_used 4853
_cell_measurement_temperature 293(2)
_cell_measurement_theta_max 29.0192
_cell_measurement_theta_min 3.4910
_cell_volume 2393.18(17)
_computing_cell_refinement 'CrysAlisPro, Diff.Ltd,Ver 1.171.34.40'
_computing_data_collection 'CrysAlisPro,Diff.Ltd,Ver 1.171.34.40'
_computing_data_reduction 'CrysAlisPro, Diff.Ltd,Ver 1.171.34.40'
_computing_molecular_graphics 'ORTEP3 (Farrugia, 1997)'
_computing_publication_material 'PLATON(Spek,1999)& PARST(1995)'
_computing_structure_refinement 'SHELXL-97 (Sheldrick, 1997)'
_computing_structure_solution 'SHELXS-97 (Sheldrick, 1997)'
_diffrn_ambient_temperature 293(2)
_diffrn_measured_fraction_theta_full 0.997
_diffrn_measured_fraction_theta_max 0.997
_diffrn_measurement_device_type 'CCD area detector'
_diffrn_measurement_method 'omega scans'
_diffrn_radiation_monochromator graphite
_diffrn_radiation_source 'fine-focus sealed tube'
_diffrn_radiation_type MoK\a
_diffrn_radiation_wavelength 0.71073
_diffrn_reflns_av_R_equivalents 0.0344
_diffrn_reflns_av_sigmaI/netI 0.0261
_diffrn_reflns_limit_h_max 8
_diffrn_reflns_limit_h_min -8
_diffrn_reflns_limit_k_max 15
_diffrn_reflns_limit_k_min -14
_diffrn_reflns_limit_l_max 29
_diffrn_reflns_limit_l_min -29
_diffrn_reflns_number 12123
_diffrn_reflns_theta_full 25.00
_diffrn_reflns_theta_max 25.00
_diffrn_reflns_theta_min 3.50
_exptl_absorpt_coefficient_mu 0.103
_exptl_absorpt_correction_T_max 1.00000
_exptl_absorpt_correction_T_min 0.81729
_exptl_absorpt_correction_type multi-scan
_exptl_absorpt_process_details 'CrysAlis RED'
_exptl_crystal_colour white
_exptl_crystal_density_diffrn 1.356
_exptl_crystal_density_method 'not measured'
_exptl_crystal_description block-shaped
_exptl_crystal_F_000 1008
_exptl_crystal_size_max 0.30
_exptl_crystal_size_mid 0.20
_exptl_crystal_size_min 0.20
_refine_diff_density_max 0.413
_refine_diff_density_min -0.377
_refine_diff_density_rms 0.035
_refine_ls_extinction_coef 0.0031(9)
_refine_ls_extinction_expression Fc^*^=kFc[1+0.001xFc^2^\l^3^/sin(2\q)]^-1/4^
_refine_ls_extinction_method SHELXL
_refine_ls_goodness_of_fit_ref 1.034
_refine_ls_hydrogen_treatment constr
_refine_ls_matrix_type full
_refine_ls_number_parameters 164
_refine_ls_number_reflns 2100
_refine_ls_number_restraints 0
_refine_ls_restrained_S_all 1.034
_refine_ls_R_factor_all 0.0771
_refine_ls_R_factor_gt 0.0498
_refine_ls_shift/su_max 0.001
_refine_ls_shift/su_mean 0.000
_refine_ls_structure_factor_coef Fsqd
_refine_ls_weighting_details 'calc w=1/[\s^2^(Fo^2^)+(0.0623P)^2^+0.8614P] where P=(Fo^2^+2Fc^2^)/3'
_refine_ls_weighting_scheme calc
_refine_ls_wR_factor_gt 0.1257
_refine_ls_wR_factor_ref 0.1459
_reflns_number_gt 1430
_reflns_number_total 2100
_reflns_threshold_expression >2sigma(I)
_cod_data_source_file c5ra15797h2.cif
_cod_data_source_block gb16
_cod_original_sg_symbol_H-M Pbca
_cod_database_code 7222055

loop_
_symmetry_equiv_pos_as_xyz
'x, y, z'
'-x+1/2, -y, z+1/2'
'-x, y+1/2, -z+1/2'
'x+1/2, -y+1/2, -z'
'-x, -y, -z'
'x-1/2, y, -z-1/2'
'x, -y-1/2, z-1/2'
'-x-1/2, y-1/2, z'

loop_
_atom_site_label
_atom_site_type_symbol
_atom_site_fract_x
_atom_site_fract_y
_atom_site_fract_z
_atom_site_U_iso_or_equiv
_atom_site_adp_type
_atom_site_occupancy
_atom_site_symmetry_multiplicity
_atom_site_calc_flag
_atom_site_refinement_flags
C1 C 0.5506(3) 0.86786(15) -0.00811(8) 0.0432(6) Uani 1 1 d .
C2 C 0.3765(3) 0.82792(16) -0.03044(8) 0.0427(5) Uani 1 1 d .
H2 H 0.3732 0.7550 -0.0237 0.051 Uiso 1 1 calc R
C3 C 0.3642(3) 0.84476(17) -0.09158(8) 0.0435(5) Uani 1 1 d .
C4 C 0.4366(4) 0.92973(19) -0.11621(9) 0.0578(7) Uani 1 1 d .
H4 H 0.4966 0.9775 -0.0950 0.069 Uiso 1 1 calc R
C5 C 0.4208(4) 0.9444(2) -0.17195(10) 0.0682(8) Uani 1 1 d .
H5 H 0.4692 1.0014 -0.1886 0.082 Uiso 1 1 calc R
C6 C 0.3324(4) 0.8731(2) -0.20181(9) 0.0658(8) Uani 1 1 d .
C7 C 0.2589(4) 0.7894(2) -0.17913(10) 0.0740(8) Uani 1 1 d .
H7 H 0.1983 0.7423 -0.2006 0.089 Uiso 1 1 calc R
C8 C 0.2757(4) 0.7753(2) -0.12337(9) 0.0605(7) Uani 1 1 d .
H8 H 0.2265 0.7180 -0.1072 0.073 Uiso 1 1 calc R
F9 F 0.3189(3) 0.88674(14) -0.25674(6) 0.1026(7) Uani 1 1 d .
N10 N 0.6801(3) 0.89992(15) 0.01030(8) 0.0532(5) Uani 1 1 d .
N11 N 0.2228(2) 0.87324(14) -0.00283(7) 0.0461(5) Uani 1 1 d .
H11 H 0.1389 0.9019 -0.0216 0.055 Uiso 1 1 calc R
C12 C 0.2101(3) 0.87058(16) 0.05491(8) 0.0426(5) Uani 1 1 d .
C13 C 0.1076(3) 0.94471(19) 0.08056(9) 0.0533(6) Uani 1 1 d .
H13 H 0.0541 0.9953 0.0597 0.064 Uiso 1 1 calc R
C14 C 0.0842(3) 0.9443(2) 0.13658(10) 0.0631(7) Uani 1 1 d .
H14 H 0.0159 0.9941 0.1537 0.076 Uiso 1 1 calc R
C15 C 0.1633(4) 0.8694(2) 0.16628(10) 0.0669(8) Uani 1 1 d .
C16 C 0.2661(4) 0.7961(2) 0.14280(9) 0.0651(7) Uani 1 1 d .
H16 H 0.3199 0.7464 0.1642 0.078 Uiso 1 1 calc R
C17 C 0.2898(3) 0.79663(17) 0.08642(9) 0.0517(6) Uani 1 1 d .
H17 H 0.3597 0.7468 0.0699 0.062 Uiso 1 1 calc R
F18 F 0.1383(3) 0.86864(15) 0.22149(6) 0.1095(7) Uani 1 1 d .

loop_
_atom_site_aniso_label
_atom_site_aniso_U_11
_atom_site_aniso_U_22
_atom_site_aniso_U_33
_atom_site_aniso_U_23
_atom_site_aniso_U_13
_atom_site_aniso_U_12
C1 0.0523(14) 0.0402(12) 0.0370(11) 0.0025(9) -0.0019(10) 0.0049(11)
C2 0.0477(13) 0.0408(12) 0.0397(11) -0.0008(10) -0.0036(9) -0.0025(10)
C3 0.0450(12) 0.0484(13) 0.0371(11) -0.0050(10) -0.0005(9) 0.0000(10)
C4 0.0761(18) 0.0546(15) 0.0428(12) -0.0012(11) -0.0058(11) -0.0136(13)
C5 0.089(2) 0.0702(17) 0.0452(14) 0.0082(13) -0.0013(13) -0.0130(15)
C6 0.0806(19) 0.084(2) 0.0329(12) -0.0040(13) -0.0025(12) 0.0018(16)
C7 0.091(2) 0.084(2) 0.0467(14) -0.0171(14) -0.0063(14) -0.0233(17)
C8 0.0725(17) 0.0623(16) 0.0468(13) -0.0076(12) 0.0004(12) -0.0194(14)
F9 0.1471(18) 0.1249(15) 0.0359(8) 0.0000(8) -0.0084(9) -0.0165(13)
N10 0.0533(12) 0.0515(12) 0.0547(12) 0.0008(10) -0.0107(10) 0.0044(10)
N11 0.0428(10) 0.0621(13) 0.0333(9) 0.0000(8) -0.0062(7) 0.0075(9)
C12 0.0416(12) 0.0486(13) 0.0377(11) 0.0002(10) -0.0035(9) -0.0060(10)
C13 0.0498(14) 0.0642(15) 0.0458(13) 0.0004(12) -0.0049(10) 0.0090(12)
C14 0.0655(17) 0.0754(18) 0.0484(13) -0.0081(13) 0.0052(12) 0.0084(14)
C15 0.085(2) 0.081(2) 0.0346(13) 0.0037(12) 0.0004(12) -0.0035(16)
C16 0.0819(19) 0.0685(17) 0.0450(13) 0.0134(13) -0.0091(13) 0.0025(15)
C17 0.0602(15) 0.0495(13) 0.0455(12) 0.0016(11) -0.0024(11) 0.0010(12)
F18 0.1623(19) 0.1294(16) 0.0368(8) 0.0053(9) 0.0078(9) 0.0174(14)

loop_
_atom_type_symbol
_atom_type_description
_atom_type_scat_dispersion_real
_atom_type_scat_dispersion_imag
_atom_type_scat_source
C C 0.0033 0.0016 'International Tables Vol C Tables 4.2.6.8 and 6.1.1.4'
H H 0.0000 0.0000 'International Tables Vol C Tables 4.2.6.8 and 6.1.1.4'
N N 0.0061 0.0033 'International Tables Vol C Tables 4.2.6.8 and 6.1.1.4'
F F 0.0171 0.0103 'International Tables Vol C Tables 4.2.6.8 and 6.1.1.4'

loop_
_geom_angle_atom_site_label_1
_geom_angle_atom_site_label_2
_geom_angle_atom_site_label_3
_geom_angle
N10 C1 C2 177.7(2)
N11 C2 C1 110.90(16)
N11 C2 C3 110.57(17)
C1 C2 C3 111.15(17)
N11 C2 H2 108.0
C1 C2 H2 108.0
C3 C2 H2 108.0
C8 C3 C4 118.9(2)
C8 C3 C2 119.3(2)
C4 C3 C2 121.74(19)
C5 C4 C3 120.7(2)
C5 C4 H4 119.7
C3 C4 H4 119.7
C6 C5 C4 118.2(2)
C6 C5 H5 120.9
C4 C5 H5 120.9
C7 C6 F9 119.0(2)
C7 C6 C5 122.7(2)
F9 C6 C5 118.3(2)
C6 C7 C8 118.6(2)
C6 C7 H7 120.7
C8 C7 H7 120.7
C3 C8 C7 120.8(2)
C3 C8 H8 119.6
C7 C8 H8 119.6
C12 N11 C2 120.36(17)
C12 N11 H11 119.8
C2 N11 H11 119.8
C17 C12 C13 118.8(2)
C17 C12 N11 123.18(19)
C13 C12 N11 117.95(19)
C14 C13 C12 120.9(2)
C14 C13 H13 119.6
C12 C13 H13 119.6
C15 C14 C13 118.6(2)
C15 C14 H14 120.7
C13 C14 H14 120.7
C16 C15 C14 122.3(2)
C16 C15 F18 119.3(2)
C14 C15 F18 118.4(2)
C15 C16 C17 119.1(2)
C15 C16 H16 120.5
C17 C16 H16 120.5
C12 C17 C16 120.3(2)
C12 C17 H17 119.9
C16 C17 H17 119.9

loop_
_geom_bond_atom_site_label_1
_geom_bond_atom_site_label_2
_geom_bond_distance
C1 N10 1.140(3)
C1 C2 1.494(3)
C2 N11 1.451(3)
C2 C3 1.515(3)
C2 H2 0.9800
C3 C8 1.370(3)
C3 C4 1.384(3)
C4 C5 1.382(3)
C4 H4 0.9300
C5 C6 1.360(4)
C5 H5 0.9300
C6 C7 1.354(4)
C6 F9 1.359(3)
C7 C8 1.382(3)
C7 H7 0.9300
C8 H8 0.9300
N11 C12 1.416(2)
N11 H11 0.8600
C12 C17 1.378(3)
C12 C13 1.390(3)
C13 C14 1.381(3)
C13 H13 0.9300
C14 C15 1.362(4)
C14 H14 0.9300
C15 C16 1.359(4)
C15 F18 1.363(3)
C16 C17 1.390(3)
C16 H16 0.9300
C17 H17 0.9300

loop_
_geom_torsion_atom_site_label_1
_geom_torsion_atom_site_label_2
_geom_torsion_atom_site_label_3
_geom_torsion_atom_site_label_4
_geom_torsion
N10 C1 C2 N11 8(6)
N10 C1 C2 C3 132(6)
N11 C2 C3 C8 -89.8(3)
C1 C2 C3 C8 146.6(2)
N11 C2 C3 C4 88.8(2)
C1 C2 C3 C4 -34.8(3)
C8 C3 C4 C5 -0.2(4)
C2 C3 C4 C5 -178.8(2)
C3 C4 C5 C6 0.0(4)
C4 C5 C6 C7 0.4(4)
C4 C5 C6 F9 -179.1(2)
F9 C6 C7 C8 179.0(3)
C5 C6 C7 C8 -0.6(5)
C4 C3 C8 C7 0.1(4)
C2 C3 C8 C7 178.7(2)
C6 C7 C8 C3 0.3(4)
C1 C2 N11 C12 -53.5(2)
C3 C2 N11 C12 -177.25(18)
C2 N11 C12 C17 -26.8(3)
C2 N11 C12 C13 155.2(2)
C17 C12 C13 C14 -0.5(3)
N11 C12 C13 C14 177.6(2)
C12 C13 C14 C15 -0.2(4)
C13 C14 C15 C16 0.9(4)
C13 C14 C15 F18 -179.3(2)
C14 C15 C16 C17 -0.9(4)
F18 C15 C16 C17 179.4(2)
C13 C12 C17 C16 0.6(3)
N11 C12 C17 C16 -177.4(2)
C15 C16 C17 C12 0.1(4)
